data_4349668
loop_
_publ_author_name
'Gao, Hong-Ling'
'Wang, Ni-Ni'
'Wang, Wen-Min'
'Shen, Hai-Yun'
'Zhou, Xiao-Pu'
'Chang, Yi-Xin'
'Zhang, Ru-Xia'
'Cui, Jian-Zhong'

_publ_section_title
;
 Fine-tuning the magnetocaloric effect and SMMs behaviors of coplanar RE4
 complexes by \b-diketonate coligands
;
_journal_issue 5
_journal_name_full 'Inorganic Chemistry Frontiers'
_journal_page_first 860
_journal_paper_doi 10.1039/C7QI00034K
_journal_volume 4
_journal_year 2017
_chemical_formula_sum 'C160.5 H128 Cl Gd4 N17 O16 S6'
_chemical_formula_weight 3407.61
_space_group_IT_number 2
_space_group_name_Hall '-P 1'
_space_group_name_H-M_alt 'P -1'
_symmetry_cell_setting triclinic
_symmetry_space_group_name_H-M 'P -1'
_atom_sites_solution_hydrogens geom
_atom_sites_solution_primary direct
_atom_sites_solution_secondary difmap
_audit_creation_method SHELXL-97
_audit_update_record
;
2016-05-20 deposited with the CCDC.
2017-03-03 downloaded from the CCDC.
;
_cell_angle_alpha 77.599(4)
_cell_angle_beta 70.546(3)
_cell_angle_gamma 76.892(4)
_cell_formula_units_Z 1
_cell_length_a 15.1453(8)
_cell_length_b 16.0375(8)
_cell_length_c 16.7228(9)
_cell_measurement_reflns_used 10012
_cell_measurement_temperature 113(2)
_cell_measurement_theta_max 27.5
_cell_measurement_theta_min 3.1
_cell_volume 3687.0(3)
_computing_cell_refinement 'CrystalClear-SM Expert 2.1 b42'
_computing_data_collection 'CrystalClear-SM Expert 2.1 b42 (Rigaku, 2015)'
_computing_data_reduction 'CrystalClear-SM Expert 2.1 b42'
_computing_molecular_graphics 'CrystalStructure 4.1'
_computing_publication_material 'CrystalStructure 4.1 (Rigaku, 2014)'
_computing_structure_refinement 'SHELXL-97 (Sheldrick, 1997)'
_computing_structure_solution 'SHELXS-97 (Sheldrick, 1990)'
_diffrn_ambient_temperature 113(2)
_diffrn_detector_area_resol_mean 5.814
_diffrn_measured_fraction_theta_full 0.991
_diffrn_measured_fraction_theta_max 0.991
_diffrn_measurement_device_type 'Rigaku XtaLAB P200'
_diffrn_measurement_method '\w and \f scans'
_diffrn_radiation_monochromator multilayer
_diffrn_radiation_source 'rotating anode'
_diffrn_radiation_type MoK\a
_diffrn_radiation_wavelength 0.71073
_diffrn_reflns_av_R_equivalents 0.0296
_diffrn_reflns_av_sigmaI/netI 0.0283
_diffrn_reflns_limit_h_max 18
_diffrn_reflns_limit_h_min -18
_diffrn_reflns_limit_k_max 18
_diffrn_reflns_limit_k_min -19
_diffrn_reflns_limit_l_max 19
_diffrn_reflns_limit_l_min -19
_diffrn_reflns_number 40313
_diffrn_reflns_theta_full 25.02
_diffrn_reflns_theta_max 25.02
_diffrn_reflns_theta_min 3.10
_diffrn_standards_decay_% 0
_diffrn_standards_interval_count 0
_diffrn_standards_interval_time 0
_diffrn_standards_number 0
_exptl_absorpt_coefficient_mu 1.949
_exptl_absorpt_correction_T_max 0.7998
_exptl_absorpt_correction_T_min 0.6966
_exptl_absorpt_correction_type multi-scan
_exptl_absorpt_process_details 'REQAB (Rigaku, 1998)'
_exptl_crystal_colour Colorless
_exptl_crystal_density_diffrn 1.535
_exptl_crystal_density_method 'not measured'
_exptl_crystal_description Prism
_exptl_crystal_F_000 1707
_exptl_crystal_size_max 0.20
_exptl_crystal_size_mid 0.18
_exptl_crystal_size_min 0.12
_refine_diff_density_max 1.211
_refine_diff_density_min -0.666
_refine_diff_density_rms 0.095
_refine_ls_extinction_method none
_refine_ls_goodness_of_fit_ref 1.047
_refine_ls_hydrogen_treatment mixed
_refine_ls_matrix_type full
_refine_ls_number_parameters 1003
_refine_ls_number_reflns 12892
_refine_ls_number_restraints 168
_refine_ls_restrained_S_all 1.065
_refine_ls_R_factor_all 0.0401
_refine_ls_R_factor_gt 0.0319
_refine_ls_shift/su_max 0.010
_refine_ls_shift/su_mean 0.000
_refine_ls_structure_factor_coef Fsqd
_refine_ls_weighting_details 'calc w=1/[\s^2^(Fo^2^)+(0.0472P)^2^+6.5334P] where P=(Fo^2^+2Fc^2^)/3'
_refine_ls_weighting_scheme calc
_refine_ls_wR_factor_gt 0.0851
_refine_ls_wR_factor_ref 0.0892
_reflns_number_gt 10918
_reflns_number_total 12892
_reflns_threshold_expression >2sigma(I)
_cod_data_source_file c7qi00034k2.cif
_cod_data_source_block shelx
_cod_depositor_comments
;
The following automatic conversions were performed:

data item '_exptl_absorpt_correction_type' value 'MULTI-SCAN' was
changed to 'multi-scan' in accordance with the
/home/saulius/struct/COD-crude-data/automatic-downloads/DataCite-retrospective/RSC/depositions/lib/dictionaries/cif_core.dic
dictionary named 'cif_core.dic' version 2.4.2 last updated on
2011-04-26.

data item '_symmetry_cell_setting' value 'Triclinic' was changed to
'triclinic' in accordance with the
/home/saulius/struct/COD-crude-data/automatic-downloads/DataCite-retrospective/RSC/depositions/lib/dictionaries/cif_core.dic
dictionary named 'cif_core.dic' version 2.4.2 last updated on
2011-04-26.

Automatic conversion script
Id: cif_fix_values 6909 2019-04-08 15:41:33Z antanas 
;
_cod_original_sg_symbol_H-M P-1
_cod_original_formula_sum 'C160.50 H128 Cl Gd4 N17 O16 S6'
_cod_database_code 4349668

loop_
_symmetry_equiv_pos_as_xyz
'x, y, z'
'-x, -y, -z'

loop_
_atom_site_label
_atom_site_type_symbol
_atom_site_fract_x
_atom_site_fract_y
_atom_site_fract_z
_atom_site_U_iso_or_equiv
_atom_site_adp_type
_atom_site_occupancy
_atom_site_symmetry_multiplicity
_atom_site_calc_flag
_atom_site_refinement_flags
_atom_site_disorder_assembly
_atom_site_disorder_group
Gd1 Gd 0.574102(12) -0.066523(12) 0.408520(12) 0.02287(6) Uani 1 1 d . . .
Gd2 Gd 0.648389(12) 0.132869(12) 0.405806(12) 0.02428(7) Uani 1 1 d . . .
S1 S 0.92425(12) -0.61021(12) 0.63239(17) 0.0997(8) Uani 1 1 d . . .
S2 S 1.23520(9) -0.02258(10) -0.07148(8) 0.0474(3) Uani 1 1 d . . .
O1 O 0.50889(18) -0.18873(17) 0.50020(18) 0.0280(6) Uani 1 1 d . . .
O2 O 0.71748(18) -0.00184(18) 0.35306(18) 0.0292(6) Uani 1 1 d . . .
O3 O 0.54434(18) 0.08536(17) 0.35159(17) 0.0272(6) Uani 1 1 d . A .
O4 O 0.4870(2) -0.0725(2) 0.31686(18) 0.0348(7) Uani 1 1 d . . .
O5 O 0.6634(2) -0.1627(2) 0.3114(2) 0.0406(8) Uani 1 1 d . . .
O6 O 0.7023(2) 0.25192(18) 0.42063(19) 0.0331(7) Uani 1 1 d . . .
O7 O 0.75182(19) 0.07985(19) 0.49085(19) 0.0331(7) Uani 1 1 d . . .
O8 O 0.41766(17) -0.01927(17) 0.49251(16) 0.0229(6) Uani 1 1 d . . .
H8 H 0.3756 0.0125 0.4567 0.028 Uiso 1 1 calc R . .
N1 N 0.6873(2) -0.1696(2) 0.4839(2) 0.0305(8) Uani 1 1 d . . .
N2 N 0.7642(3) -0.4715(3) 0.6030(4) 0.0591(13) Uani 1 1 d . . .
N3 N 0.7974(2) 0.1391(2) 0.2734(2) 0.0307(8) Uani 1 1 d . . .
N4 N 1.0582(2) -0.0334(3) 0.0834(2) 0.0382(9) Uani 1 1 d . . .
N5 N 0.5813(2) 0.2483(2) 0.3014(2) 0.0324(8) Uani 1 1 d . . .
N6 N 0.3076(3) 0.3363(3) 0.1944(3) 0.0525(11) Uani 1 1 d . . .
C1 C 0.7735(3) -0.1585(3) 0.4803(3) 0.0374(10) Uani 1 1 d . . .
H1A H 0.7911 -0.1030 0.4579 0.045 Uiso 1 1 calc R . .
C2 C 0.8391(3) -0.2255(3) 0.5083(3) 0.0436(12) Uani 1 1 d . . .
H2A H 0.8994 -0.2148 0.5054 0.052 Uiso 1 1 calc R . .
C3 C 0.8161(3) -0.3054(3) 0.5394(4) 0.0476(13) Uani 1 1 d . . .
H3A H 0.8606 -0.3511 0.5577 0.057 Uiso 1 1 calc R . .
C4 C 0.7267(3) -0.3210(3) 0.5446(3) 0.0413(11) Uani 1 1 d . . .
C5 C 0.6978(3) -0.4038(3) 0.5759(4) 0.0461(12) Uani 1 1 d . . .
C6 C 0.6103(3) -0.4124(3) 0.5722(3) 0.0442(12) Uani 1 1 d . . .
H6A H 0.5922 -0.4680 0.5887 0.053 Uiso 1 1 calc R . .
C7 C 0.5472(3) -0.3416(3) 0.5449(3) 0.0372(10) Uani 1 1 d . . .
H7A H 0.4878 -0.3506 0.5437 0.045 Uiso 1 1 calc R . .
C8 C 0.5702(3) -0.2595(3) 0.5200(3) 0.0308(9) Uani 1 1 d . . .
C9 C 0.6637(3) -0.2497(3) 0.5159(3) 0.0319(9) Uani 1 1 d . . .
C10 C 0.7368(4) -0.5375(3) 0.6550(4) 0.0564(15) Uani 1 1 d . . .
H10A H 0.6707 -0.5389 0.6792 0.068 Uiso 1 1 calc R . .
C11 C 0.8046(4) -0.6108(3) 0.6782(4) 0.0597(15) Uani 1 1 d . . .
C12 C 0.7877(4) -0.6870(4) 0.7315(4) 0.0598(15) Uani 1 1 d . . .
C13 C 0.8737(5) -0.7444(4) 0.7324(5) 0.0663(17) Uani 1 1 d . . .
H13A H 0.8759 -0.8009 0.7649 0.080 Uiso 1 1 calc R . .
C14 C 0.9500(5) -0.7123(4) 0.6844(5) 0.080(2) Uani 1 1 d . . .
H14 H 1.0129 -0.7426 0.6792 0.096 Uiso 1 1 calc R . .
C15 C 0.6924(6) -0.7097(5) 0.7835(6) 0.095(3) Uani 1 1 d . . .
H15A H 0.6426 -0.6613 0.7734 0.142 Uiso 1 1 calc R . .
H15B H 0.6882 -0.7209 0.8445 0.142 Uiso 1 1 calc R . .
H15C H 0.6840 -0.7615 0.7667 0.142 Uiso 1 1 calc R . .
C16 C 0.8354(3) 0.2085(3) 0.2312(3) 0.0386(11) Uani 1 1 d . . .
H16A H 0.8061 0.2624 0.2509 0.046 Uiso 1 1 calc R . .
C17 C 0.9168(3) 0.2075(3) 0.1588(3) 0.0433(12) Uani 1 1 d . . .
H17A H 0.9392 0.2598 0.1290 0.052 Uiso 1 1 calc R . .
C18 C 0.9626(3) 0.1297(3) 0.1326(3) 0.0420(11) Uani 1 1 d . . .
H18A H 1.0186 0.1274 0.0852 0.050 Uiso 1 1 calc R . .
C19 C 0.9272(3) 0.0533(3) 0.1755(3) 0.0331(10) Uani 1 1 d . . .
C20 C 0.9721(3) -0.0298(3) 0.1530(3) 0.0343(10) Uani 1 1 d . . .
C21 C 0.9308(3) -0.1001(3) 0.2001(3) 0.0388(11) Uani 1 1 d . . .
H21A H 0.9609 -0.1561 0.1862 0.047 Uiso 1 1 calc R . .
C22 C 0.8466(3) -0.0923(3) 0.2675(3) 0.0345(10) Uani 1 1 d . . .
H22A H 0.8213 -0.1430 0.2984 0.041 Uiso 1 1 calc R . .
C23 C 0.7987(3) -0.0120(3) 0.2908(3) 0.0305(9) Uani 1 1 d . . .
C24 C 0.8418(3) 0.0617(3) 0.2454(3) 0.0301(9) Uani 1 1 d . . .
C25 C 1.0979(3) -0.1040(4) 0.0550(3) 0.0476(12) Uani 1 1 d . . .
H25A H 1.0680 -0.1535 0.0792 0.057 Uiso 1 1 calc R . .
C26 C 1.1871(3) -0.1123(4) -0.0127(3) 0.0469(12) Uani 1 1 d . . .
C27 C 1.2428(4) -0.1881(4) -0.0394(3) 0.0550(14) Uani 1 1 d . . .
C28 C 1.3251(4) -0.1705(5) -0.1068(4) 0.0635(17) Uani 1 1 d . . .
H28A H 1.3726 -0.2147 -0.1328 0.076 Uiso 1 1 calc R . .
C29 C 1.3304(4) -0.0849(5) -0.1312(3) 0.0571(15) Uani 1 1 d . . .
H29 H 1.3810 -0.0626 -0.1760 0.069 Uiso 1 1 calc R . .
C30 C 1.2206(5) -0.2778(4) -0.0038(4) 0.078(2) Uani 1 1 d . . .
H30A H 1.1602 -0.2747 0.0423 0.117 Uiso 1 1 calc R . .
H30B H 1.2714 -0.3129 0.0189 0.117 Uiso 1 1 calc R . .
H30C H 1.2157 -0.3043 -0.0495 0.117 Uiso 1 1 calc R . .
C31 C 0.6026(3) 0.3270(3) 0.2715(3) 0.0415(11) Uani 1 1 d . . .
H31A H 0.6564 0.3399 0.2805 0.050 Uiso 1 1 calc R . .
C32 C 0.5497(4) 0.3924(3) 0.2270(3) 0.0469(12) Uani 1 1 d . . .
H32A H 0.5691 0.4473 0.2047 0.056 Uiso 1 1 calc R . .
C33 C 0.4701(3) 0.3761(3) 0.2163(3) 0.0453(12) Uani 1 1 d . A .
H33A H 0.4322 0.4203 0.1883 0.054 Uiso 1 1 calc R . .
C34 C 0.4443(3) 0.2934(3) 0.2467(3) 0.0353(10) Uani 1 1 d . . .
C35 C 0.3623(3) 0.2713(3) 0.2381(3) 0.0409(11) Uani 1 1 d . A .
C36 C 0.3453(3) 0.1882(3) 0.2669(3) 0.0405(11) Uani 1 1 d . . .
H36A H 0.2912 0.1730 0.2604 0.049 Uiso 1 1 calc R A .
C37 C 0.4051(3) 0.1248(3) 0.3055(3) 0.0340(10) Uani 1 1 d . A .
H37A H 0.3909 0.0678 0.3243 0.041 Uiso 1 1 calc R . .
C38 C 0.4847(3) 0.1435(3) 0.3169(3) 0.0284(9) Uani 1 1 d . . .
C39 C 0.5037(3) 0.2297(3) 0.2882(3) 0.0317(9) Uani 1 1 d . A .
C46 C 0.3349(4) -0.0597(4) 0.2522(3) 0.0468(12) Uani 1 1 d . . .
H46A H 0.3210 -0.0680 0.3128 0.056 Uiso 1 1 calc R . .
C47 C 0.2606(4) -0.0389(4) 0.2169(4) 0.0605(16) Uani 1 1 d . . .
H47A H 0.1969 -0.0325 0.2533 0.073 Uiso 1 1 calc R . .
C48 C 0.2778(5) -0.0277(6) 0.1309(4) 0.093(3) Uani 1 1 d . . .
H48A H 0.2271 -0.0113 0.1062 0.111 Uiso 1 1 calc R . .
C49 C 0.3706(6) -0.0407(9) 0.0803(5) 0.139(5) Uani 1 1 d . . .
H49A H 0.3835 -0.0354 0.0200 0.167 Uiso 1 1 calc R . .
C50 C 0.4461(5) -0.0612(8) 0.1144(4) 0.120(4) Uani 1 1 d . . .
H50A H 0.5096 -0.0702 0.0778 0.144 Uiso 1 1 calc R . .
C51 C 0.4282(4) -0.0686(4) 0.2023(3) 0.0532(14) Uani 1 1 d . . .
C52 C 0.5062(3) -0.0916(4) 0.2427(3) 0.0439(12) Uani 1 1 d . . .
C53 C 0.5947(4) -0.1356(4) 0.1994(3) 0.0574(16) Uani 1 1 d . . .
H53A H 0.6053 -0.1425 0.1418 0.069 Uiso 1 1 calc R . .
C54 C 0.6678(3) -0.1698(3) 0.2358(3) 0.0469(13) Uani 1 1 d . . .
C55 C 0.7573(4) -0.2209(4) 0.1854(4) 0.0651(19) Uani 1 1 d . . .
C56 C 0.7849(5) -0.2067(4) 0.0949(5) 0.085(3) Uani 1 1 d . . .
H56A H 0.7460 -0.1658 0.0653 0.102 Uiso 1 1 calc R . .
C57 C 0.8696(7) -0.2531(5) 0.0490(6) 0.123(4) Uani 1 1 d . . .
H57A H 0.8890 -0.2443 -0.0119 0.148 Uiso 1 1 calc R . .
C58 C 0.9251(6) -0.3121(6) 0.0938(7) 0.115(3) Uani 1 1 d U . .
H58A H 0.9836 -0.3424 0.0622 0.138 Uiso 1 1 calc R . .
C59 C 0.8991(5) -0.3290(5) 0.1826(7) 0.107(3) Uani 1 1 d . . .
H59A H 0.9377 -0.3711 0.2116 0.129 Uiso 1 1 calc R . .
C60 C 0.8131(4) -0.2814(4) 0.2288(5) 0.078(2) Uani 1 1 d . . .
H60A H 0.7937 -0.2910 0.2897 0.094 Uiso 1 1 calc R . .
C61 C 0.7288(4) 0.4234(3) 0.4010(3) 0.0460(12) Uani 1 1 d . . .
H61A H 0.6724 0.4141 0.3937 0.055 Uiso 1 1 calc R . .
C62 C 0.7497(4) 0.5061(3) 0.3814(4) 0.0566(14) Uani 1 1 d . . .
H62A H 0.7074 0.5528 0.3613 0.068 Uiso 1 1 calc R . .
C63 C 0.8305(6) 0.5213(4) 0.3905(5) 0.083(2) Uani 1 1 d . . .
H63A H 0.8454 0.5781 0.3763 0.100 Uiso 1 1 calc R . .
C64 C 0.8893(7) 0.4537(5) 0.4203(9) 0.147(5) Uani 1 1 d . . .
H64A H 0.9456 0.4634 0.4274 0.176 Uiso 1 1 calc R . .
C65 C 0.8682(6) 0.3710(4) 0.4404(8) 0.125(4) Uani 1 1 d . . .
H65A H 0.9105 0.3250 0.4613 0.150 Uiso 1 1 calc R . .
C66 C 0.7883(4) 0.3535(3) 0.4310(4) 0.0448(12) Uani 1 1 d . . .
C67 C 0.7659(3) 0.2640(3) 0.4499(3) 0.0369(10) Uani 1 1 d . . .
C68 C 0.8141(3) 0.1988(3) 0.4976(3) 0.0416(11) Uani 1 1 d . . .
H68A H 0.8559 0.2158 0.5203 0.050 Uiso 1 1 calc R . .
C69 C 0.8071(3) 0.1114(3) 0.5151(3) 0.0325(10) Uani 1 1 d . . .
C70 C 0.8663(3) 0.0481(3) 0.5650(3) 0.0334(10) Uani 1 1 d . . .
C71 C 0.9382(3) 0.0714(3) 0.5867(3) 0.0400(11) Uani 1 1 d . . .
H71A H 0.9499 0.1293 0.5706 0.048 Uiso 1 1 calc R . .
C72 C 0.9926(3) 0.0102(4) 0.6316(3) 0.0469(12) Uani 1 1 d . . .
H72A H 1.0408 0.0269 0.6463 0.056 Uiso 1 1 calc R . .
C73 C 0.9772(3) -0.0737(3) 0.6549(3) 0.0442(12) Uani 1 1 d . . .
H73A H 1.0152 -0.1152 0.6850 0.053 Uiso 1 1 calc R . .
C74 C 0.9060(3) -0.0976(3) 0.6345(3) 0.0442(12) Uani 1 1 d . . .
H74A H 0.8945 -0.1556 0.6510 0.053 Uiso 1 1 calc R . .
C75 C 0.8513(3) -0.0366(3) 0.5897(3) 0.0378(10) Uani 1 1 d . . .
H75A H 0.8026 -0.0535 0.5758 0.045 Uiso 1 1 calc R . .
S3 S 0.20893(18) 0.4575(2) 0.0712(2) 0.0781(15) Uani 0.661(8) 1 d PDU A 1
C40 C 0.2177(16) 0.3327(10) 0.2099(12) 0.039(3) Uani 0.661(8) 1 d PDU A 1
H40A H 0.1907 0.2904 0.2553 0.047 Uiso 0.661(8) 1 calc PR A 1
C41 C 0.1564(7) 0.3895(6) 0.1619(7) 0.044(2) Uani 0.661(8) 1 d PDU A 1
C42 C 0.0577(5) 0.3881(5) 0.1730(4) 0.0282(18) Uani 0.661(8) 1 d PDU A 1
C43 C 0.0269(6) 0.4532(8) 0.1132(8) 0.061(3) Uani 0.661(8) 1 d PDU A 1
H43 H -0.0375 0.4695 0.1133 0.074 Uiso 0.661(8) 1 calc PR A 1
C44 C 0.1008(7) 0.4916(7) 0.0534(6) 0.072(3) Uani 0.661(8) 1 d PDU A 1
H44 H 0.0919 0.5337 0.0061 0.086 Uiso 0.661(8) 1 calc PR A 1
C45 C 0.0008(7) 0.3489(7) 0.2545(7) 0.072(3) Uani 0.661(8) 1 d PDU A 1
H45A H 0.0422 0.3062 0.2833 0.107 Uiso 0.661(8) 1 calc PR A 1
H45B H -0.0446 0.3201 0.2448 0.107 Uiso 0.661(8) 1 calc PR A 1
H45C H -0.0339 0.3938 0.2905 0.107 Uiso 0.661(8) 1 calc PR A 1
S3' S 0.2116(6) 0.5055(7) 0.1164(8) 0.134(4) Uani 0.339(8) 1 d PDU A 2
C40' C 0.221(3) 0.346(2) 0.221(3) 0.039(3) Uani 0.339(8) 1 d PDU A 2
H40B H 0.1889 0.3140 0.2727 0.047 Uiso 0.339(8) 1 calc PR A 2
C41' C 0.1680(13) 0.4096(12) 0.1690(15) 0.044(2) Uani 0.339(8) 1 d PDU A 2
C42' C 0.0737(10) 0.4121(10) 0.1765(11) 0.0282(18) Uani 0.339(8) 1 d PDU A 2
C43' C 0.0477(10) 0.4797(12) 0.1098(14) 0.043(5) Uani 0.339(8) 1 d PDU A 2
H43' H -0.0068 0.4849 0.0917 0.052 Uiso 0.339(8) 1 calc PR A 2
C44' C 0.1124(13) 0.5333(13) 0.0778(15) 0.088(7) Uani 0.339(8) 1 d PDU A 2
H44' H 0.1048 0.5833 0.0368 0.106 Uiso 0.339(8) 1 calc PR A 2
C45' C 0.0255(19) 0.3384(13) 0.202(2) 0.103(9) Uani 0.339(8) 1 d PDU A 2
H45D H 0.0547 0.2942 0.2407 0.154 Uiso 0.339(8) 1 calc PR A 2
H45E H 0.0305 0.3144 0.1516 0.154 Uiso 0.339(8) 1 calc PR A 2
H45F H -0.0417 0.3566 0.2327 0.154 Uiso 0.339(8) 1 calc PR A 2
N7 N 0.7972(5) 0.4245(4) 0.1564(5) 0.0897(19) Uani 1 1 d . . .
C76 C 0.7607(5) 0.4927(5) 0.1493(6) 0.088(2) Uani 1 1 d . . .
C77 C 0.7127(9) 0.5822(6) 0.1383(11) 0.179(6) Uani 1 1 d . . .
H77A H 0.7257 0.6048 0.0770 0.269 Uiso 1 1 calc R . .
H77B H 0.7360 0.6173 0.1657 0.269 Uiso 1 1 calc R . .
H77C H 0.6441 0.5846 0.1649 0.269 Uiso 1 1 calc R . .
N8 N 0.5325(7) 0.5755(6) 0.3286(10) 0.197(6) Uani 1 1 d . . .
C78 C 0.4940(5) 0.6399(5) 0.3434(6) 0.082(2) Uani 1 1 d . . .
C79 C 0.4435(5) 0.7182(4) 0.3673(4) 0.0745(19) Uani 1 1 d . . .
H79A H 0.4445 0.7616 0.3160 0.112 Uiso 1 1 calc R . .
H79B H 0.4723 0.7369 0.4035 0.112 Uiso 1 1 calc R . .
H79C H 0.3776 0.7118 0.3996 0.112 Uiso 1 1 calc R . .
N9 N 0.2007(15) 0.181(2) 0.1110(18) 0.233(13) Uani 0.50 1 d PDU B 1
C80 C 0.2760(15) 0.1915(18) 0.0747(16) 0.155(9) Uani 0.50 1 d PDU B 1
C81 C 0.3687(11) 0.2192(11) 0.0324(10) 0.091(4) Uani 0.50 1 d PDU B 1
H81A H 0.3800 0.2305 -0.0298 0.136 Uiso 0.50 1 calc PR B 1
H81B H 0.4188 0.1734 0.0464 0.136 Uiso 0.50 1 calc PR B 1
H81C H 0.3692 0.2721 0.0525 0.136 Uiso 0.50 1 calc PR B 1
Cl1 Cl 0.5137(7) 0.4172(7) -0.0414(6) 0.114(3) Uani 0.25 1 d PDU C 2
Cl2 Cl 0.4673(8) 0.2656(8) -0.0752(8) 0.132(4) Uani 0.25 1 d PDU C 2
C82 C 0.4908(17) 0.3134(10) -0.0028(11) 0.077(7) Uani 0.25 1 d PDU C 2
H82A H 0.4357 0.3144 0.0497 0.093 Uiso 0.25 1 calc PR C 2
H82B H 0.5464 0.2773 0.0135 0.093 Uiso 0.25 1 calc PR C 2

loop_
_atom_site_aniso_label
_atom_site_aniso_U_11
_atom_site_aniso_U_22
_atom_site_aniso_U_33
_atom_site_aniso_U_23
_atom_site_aniso_U_13
_atom_site_aniso_U_12
Gd1 0.01643(10) 0.02599(11) 0.02314(11) -0.00385(8) -0.00382(8) -0.00061(8)
Gd2 0.01704(10) 0.02538(11) 0.02760(12) -0.00204(8) -0.00558(8) -0.00153(8)
S1 0.0481(9) 0.0648(11) 0.158(2) 0.0397(12) -0.0380(11) 0.0030(8)
S2 0.0371(7) 0.0717(9) 0.0337(6) -0.0155(6) -0.0029(5) -0.0144(6)
O1 0.0202(14) 0.0265(15) 0.0325(15) -0.0042(12) -0.0051(12) 0.0009(11)
O2 0.0187(14) 0.0317(16) 0.0307(15) -0.0045(12) -0.0003(12) -0.0022(11)
O3 0.0238(14) 0.0308(15) 0.0251(14) -0.0001(12) -0.0090(12) -0.0022(12)
O4 0.0363(17) 0.0417(18) 0.0282(16) -0.0092(13) -0.0114(13) -0.0037(14)
O5 0.0280(16) 0.0439(19) 0.047(2) -0.0196(15) -0.0024(14) -0.0009(14)
O6 0.0283(15) 0.0310(16) 0.0389(17) -0.0055(13) -0.0094(13) -0.0039(12)
O7 0.0241(15) 0.0357(17) 0.0406(17) -0.0005(13) -0.0142(13) -0.0058(12)
O8 0.0156(12) 0.0269(14) 0.0249(14) -0.0036(11) -0.0070(11) 0.0004(10)
N1 0.0217(17) 0.034(2) 0.0332(19) -0.0035(16) -0.0073(15) -0.0014(14)
N2 0.041(2) 0.033(2) 0.096(4) 0.006(2) -0.029(2) 0.0055(19)
N3 0.0224(17) 0.033(2) 0.035(2) -0.0050(16) -0.0076(15) -0.0032(15)
N4 0.0225(18) 0.051(2) 0.036(2) -0.0113(18) -0.0026(16) -0.0026(17)
N5 0.0299(19) 0.031(2) 0.0312(19) 0.0000(15) -0.0063(15) -0.0039(15)
N6 0.038(2) 0.053(3) 0.056(3) 0.013(2) -0.021(2) 0.003(2)
C1 0.028(2) 0.040(3) 0.043(3) -0.003(2) -0.012(2) -0.0031(19)
C2 0.023(2) 0.045(3) 0.062(3) -0.007(2) -0.016(2) 0.000(2)
C3 0.029(2) 0.044(3) 0.064(3) -0.001(2) -0.018(2) 0.005(2)
C4 0.028(2) 0.037(3) 0.053(3) -0.003(2) -0.013(2) 0.0047(19)
C5 0.032(2) 0.031(3) 0.066(3) -0.001(2) -0.015(2) 0.005(2)
C6 0.041(3) 0.029(2) 0.058(3) -0.002(2) -0.016(2) 0.000(2)
C7 0.029(2) 0.035(2) 0.045(3) -0.007(2) -0.009(2) -0.0008(19)
C8 0.024(2) 0.029(2) 0.034(2) -0.0041(18) -0.0069(18) 0.0006(17)
C9 0.024(2) 0.030(2) 0.037(2) -0.0064(19) -0.0070(18) 0.0035(17)
C10 0.047(3) 0.036(3) 0.086(4) -0.002(3) -0.030(3) 0.001(2)
C11 0.055(3) 0.035(3) 0.090(4) 0.002(3) -0.037(3) 0.003(2)
C12 0.064(4) 0.043(3) 0.081(4) 0.002(3) -0.041(3) -0.007(3)
C13 0.071(4) 0.035(3) 0.095(5) 0.003(3) -0.047(4) 0.008(3)
C14 0.058(4) 0.061(4) 0.106(6) 0.010(4) -0.035(4) 0.015(3)
C15 0.087(5) 0.079(5) 0.125(7) 0.032(5) -0.063(5) -0.022(4)
C16 0.034(2) 0.034(2) 0.045(3) -0.005(2) -0.007(2) -0.007(2)
C17 0.036(3) 0.041(3) 0.045(3) 0.000(2) -0.001(2) -0.013(2)
C18 0.032(2) 0.050(3) 0.040(3) -0.003(2) -0.004(2) -0.014(2)
C19 0.024(2) 0.042(3) 0.032(2) -0.0067(19) -0.0061(18) -0.0054(18)
C20 0.021(2) 0.045(3) 0.032(2) -0.009(2) -0.0028(18) -0.0031(19)
C21 0.025(2) 0.040(3) 0.047(3) -0.014(2) -0.002(2) 0.0002(19)
C22 0.023(2) 0.034(2) 0.042(3) -0.007(2) -0.0062(19) -0.0020(18)
C23 0.019(2) 0.038(2) 0.032(2) -0.0029(19) -0.0058(17) -0.0038(17)
C24 0.022(2) 0.037(2) 0.030(2) -0.0036(18) -0.0091(17) -0.0026(17)
C25 0.037(3) 0.058(3) 0.042(3) -0.017(2) 0.003(2) -0.010(2)
C26 0.037(3) 0.063(3) 0.040(3) -0.019(2) -0.005(2) -0.007(2)
C27 0.048(3) 0.067(4) 0.043(3) -0.023(3) -0.002(2) -0.001(3)
C28 0.046(3) 0.091(5) 0.043(3) -0.027(3) 0.003(3) 0.001(3)
C29 0.036(3) 0.096(5) 0.034(3) -0.019(3) 0.002(2) -0.012(3)
C30 0.077(5) 0.073(5) 0.064(4) -0.025(3) 0.002(3) 0.003(4)
C31 0.038(3) 0.039(3) 0.043(3) 0.003(2) -0.010(2) -0.007(2)
C32 0.046(3) 0.035(3) 0.049(3) 0.011(2) -0.011(2) -0.007(2)
C33 0.040(3) 0.039(3) 0.047(3) 0.009(2) -0.015(2) 0.001(2)
C34 0.030(2) 0.038(3) 0.030(2) 0.0003(19) -0.0071(18) 0.0017(19)
C35 0.034(2) 0.046(3) 0.036(3) 0.006(2) -0.014(2) 0.001(2)
C36 0.029(2) 0.049(3) 0.042(3) 0.002(2) -0.015(2) -0.005(2)
C37 0.032(2) 0.037(2) 0.031(2) -0.0005(19) -0.0118(19) -0.0031(19)
C38 0.026(2) 0.032(2) 0.022(2) -0.0020(17) -0.0049(16) 0.0015(17)
C39 0.027(2) 0.034(2) 0.027(2) -0.0022(18) -0.0044(17) 0.0000(18)
C46 0.046(3) 0.064(3) 0.033(3) -0.015(2) -0.011(2) -0.008(2)
C47 0.044(3) 0.096(5) 0.048(3) -0.021(3) -0.016(3) -0.012(3)
C48 0.063(4) 0.188(9) 0.042(3) -0.015(4) -0.024(3) -0.039(5)
C49 0.085(6) 0.309(16) 0.040(4) -0.001(6) -0.026(4) -0.078(8)
C50 0.059(4) 0.266(13) 0.039(4) -0.009(5) -0.010(3) -0.057(6)
C51 0.047(3) 0.093(4) 0.029(2) -0.010(3) -0.010(2) -0.029(3)
C52 0.042(3) 0.064(3) 0.027(2) -0.007(2) -0.001(2) -0.024(2)
C53 0.044(3) 0.100(5) 0.033(3) -0.029(3) 0.004(2) -0.028(3)
C54 0.033(3) 0.054(3) 0.051(3) -0.027(3) 0.010(2) -0.019(2)
C55 0.048(3) 0.056(4) 0.079(4) -0.043(3) 0.027(3) -0.022(3)
C56 0.089(5) 0.056(4) 0.082(5) -0.038(3) 0.045(4) -0.035(4)
C57 0.123(7) 0.056(5) 0.124(7) -0.048(5) 0.085(6) -0.039(5)
C58 0.089(5) 0.069(5) 0.135(7) -0.047(5) 0.058(5) -0.020(4)
C59 0.068(5) 0.058(4) 0.166(9) -0.054(5) 0.027(5) -0.012(4)
C60 0.042(3) 0.057(4) 0.121(6) -0.048(4) 0.017(4) -0.009(3)
C61 0.047(3) 0.036(3) 0.055(3) -0.009(2) -0.013(2) -0.007(2)
C62 0.067(4) 0.037(3) 0.064(4) -0.008(3) -0.018(3) -0.006(3)
C63 0.098(6) 0.040(3) 0.127(7) -0.009(4) -0.047(5) -0.023(4)
C64 0.134(8) 0.054(5) 0.304(16) 0.021(7) -0.149(10) -0.039(5)
C65 0.107(6) 0.041(4) 0.272(13) 0.017(5) -0.131(8) -0.026(4)
C66 0.042(3) 0.034(3) 0.064(3) -0.013(2) -0.020(2) -0.006(2)
C67 0.027(2) 0.036(2) 0.046(3) -0.011(2) -0.009(2) -0.0015(19)
C68 0.036(3) 0.039(3) 0.058(3) -0.007(2) -0.025(2) -0.008(2)
C69 0.021(2) 0.042(3) 0.034(2) -0.0062(19) -0.0073(18) -0.0048(18)
C70 0.023(2) 0.043(3) 0.035(2) -0.007(2) -0.0097(18) -0.0037(18)
C71 0.027(2) 0.048(3) 0.047(3) -0.004(2) -0.016(2) -0.009(2)
C72 0.028(2) 0.064(3) 0.053(3) -0.005(3) -0.020(2) -0.007(2)
C73 0.029(2) 0.056(3) 0.048(3) -0.003(2) -0.019(2) 0.001(2)
C74 0.039(3) 0.044(3) 0.052(3) -0.003(2) -0.022(2) -0.002(2)
C75 0.028(2) 0.042(3) 0.046(3) -0.004(2) -0.018(2) -0.0030(19)
S3 0.0530(15) 0.089(2) 0.068(2) 0.0220(16) -0.0224(13) 0.0090(13)
C40 0.038(3) 0.040(5) 0.040(5) -0.004(4) -0.018(3) 0.001(4)
C41 0.040(3) 0.046(5) 0.048(3) -0.006(4) -0.021(3) 0.000(3)
C42 0.025(3) 0.022(4) 0.043(3) -0.013(3) -0.022(2) 0.011(3)
C43 0.042(5) 0.067(7) 0.078(6) -0.007(5) -0.030(5) -0.002(5)
C44 0.067(6) 0.070(6) 0.071(6) 0.003(5) -0.038(5) 0.019(5)
C45 0.054(5) 0.077(6) 0.088(7) -0.019(5) -0.027(5) -0.005(4)
S3' 0.141(6) 0.116(6) 0.143(7) 0.027(5) -0.082(5) -0.005(5)
C40' 0.038(3) 0.040(5) 0.040(5) -0.004(4) -0.018(3) 0.001(4)
C41' 0.040(3) 0.046(5) 0.048(3) -0.006(4) -0.021(3) 0.000(3)
C42' 0.025(3) 0.022(4) 0.043(3) -0.013(3) -0.022(2) 0.011(3)
C43' 0.024(7) 0.048(9) 0.048(8) 0.016(7) -0.009(6) -0.013(6)
C44' 0.081(10) 0.087(11) 0.093(11) 0.008(8) -0.041(8) -0.004(8)
C45' 0.087(11) 0.124(13) 0.106(12) -0.031(9) -0.052(9) 0.011(9)
N7 0.085(4) 0.071(4) 0.103(5) 0.012(4) -0.023(4) -0.023(4)
C76 0.059(4) 0.067(5) 0.138(7) 0.007(5) -0.029(4) -0.032(4)
C77 0.145(10) 0.071(6) 0.34(2) -0.033(9) -0.090(12) -0.025(6)
N8 0.131(8) 0.114(7) 0.398(19) -0.146(10) -0.099(10) 0.008(6)
C78 0.071(4) 0.056(4) 0.135(7) -0.032(4) -0.036(4) -0.019(4)
C79 0.092(5) 0.073(4) 0.064(4) -0.018(3) -0.027(4) -0.011(4)
N9 0.243(16) 0.242(16) 0.223(15) -0.049(10) -0.083(10) -0.028(10)
C80 0.175(11) 0.158(11) 0.144(11) -0.031(7) -0.059(7) -0.027(7)
C81 0.100(6) 0.092(6) 0.084(6) -0.041(4) -0.026(4) 0.000(4)
Cl1 0.102(5) 0.125(6) 0.075(5) -0.004(4) -0.008(4) 0.020(5)
Cl2 0.107(6) 0.161(8) 0.140(7) -0.035(6) -0.026(5) -0.052(6)
C82 0.053(9) 0.114(11) 0.047(9) -0.026(8) -0.006(7) 0.021(8)

loop_
_atom_type_symbol
_atom_type_description
_atom_type_scat_dispersion_real
_atom_type_scat_dispersion_imag
_atom_type_scat_source
C C 0.0033 0.0016 'International Tables Vol C Tables 4.2.6.8 and 6.1.1.4'
H H 0.0000 0.0000 'International Tables Vol C Tables 4.2.6.8 and 6.1.1.4'
N N 0.0061 0.0033 'International Tables Vol C Tables 4.2.6.8 and 6.1.1.4'
O O 0.0106 0.0060 'International Tables Vol C Tables 4.2.6.8 and 6.1.1.4'
S S 0.1246 0.1234 'International Tables Vol C Tables 4.2.6.8 and 6.1.1.4'
Cl Cl 0.1484 0.1585 'International Tables Vol C Tables 4.2.6.8 and 6.1.1.4'
Gd Gd -0.1653 3.9035 'International Tables Vol C Tables 4.2.6.8 and 6.1.1.4'

loop_
_geom_angle_atom_site_label_1
_geom_angle_atom_site_label_2
_geom_angle_atom_site_label_3
_geom_angle
_geom_angle_site_symmetry_1
_geom_angle_site_symmetry_3
O5 Gd1 O4 70.50(11) . .
O5 Gd1 O8 142.60(10) . .
O4 Gd1 O8 79.27(9) . .
O5 Gd1 O1 86.50(10) . .
O4 Gd1 O1 88.05(10) . .
O8 Gd1 O1 70.64(9) . .
O5 Gd1 O3 117.70(10) . .
O4 Gd1 O3 80.23(10) . .
O8 Gd1 O3 76.73(9) . .
O1 Gd1 O3 146.85(9) . .
O5 Gd1 O8 144.38(10) . 2_656
O4 Gd1 O8 142.53(9) . 2_656
O8 Gd1 O8 71.73(10) . 2_656
O1 Gd1 O8 103.68(9) . 2_656
O3 Gd1 O8 70.55(9) . 2_656
O5 Gd1 O2 82.41(10) . .
O4 Gd1 O2 120.62(10) . .
O8 Gd1 O2 133.20(9) . .
O1 Gd1 O2 142.90(9) . .
O3 Gd1 O2 67.19(9) . .
O8 Gd1 O2 68.83(9) 2_656 .
O5 Gd1 N1 75.37(12) . .
O4 Gd1 N1 138.18(11) . .
O8 Gd1 N1 118.15(10) . .
O1 Gd1 N1 66.18(10) . .
O3 Gd1 N1 138.48(10) . .
O8 Gd1 N1 77.86(10) 2_656 .
O2 Gd1 N1 76.77(10) . .
O5 Gd1 Gd2 121.91(8) . .
O4 Gd1 Gd2 120.39(7) . .
O8 Gd1 Gd2 92.09(6) . .
O1 Gd1 Gd2 144.04(7) . .
O3 Gd1 Gd2 40.88(6) . .
O8 Gd1 Gd2 40.36(6) 2_656 .
O2 Gd1 Gd2 41.13(6) . .
N1 Gd1 Gd2 97.87(8) . .
O5 Gd1 Gd1 172.65(8) . 2_656
O4 Gd1 Gd1 112.43(7) . 2_656
O8 Gd1 Gd1 36.33(6) . 2_656
O1 Gd1 Gd1 86.87(6) . 2_656
O3 Gd1 Gd1 69.65(6) . 2_656
O8 Gd1 Gd1 35.41(6) 2_656 2_656
O2 Gd1 Gd1 101.09(7) . 2_656
N1 Gd1 Gd1 99.01(8) . 2_656
Gd2 Gd1 Gd1 63.057(7) . 2_656
O5 Gd1 Gd2 119.57(8) . 2_656
O4 Gd1 Gd2 84.91(7) . 2_656
O8 Gd1 Gd2 33.91(6) . 2_656
O1 Gd1 Gd2 36.93(6) . 2_656
O3 Gd1 Gd2 110.64(6) . 2_656
O8 Gd1 Gd2 84.04(6) 2_656 2_656
O2 Gd1 Gd2 152.09(7) . 2_656
N1 Gd1 Gd2 91.65(8) . 2_656
Gd2 Gd1 Gd2 118.229(7) . 2_656
Gd1 Gd1 Gd2 55.172(7) 2_656 2_656
O6 Gd2 O7 73.23(10) . .
O6 Gd2 O8 131.81(10) . 2_656
O7 Gd2 O8 74.45(9) . 2_656
O6 Gd2 O3 145.64(10) . .
O7 Gd2 O3 140.94(10) . .
O8 Gd2 O3 72.06(9) 2_656 .
O6 Gd2 O2 136.91(9) . .
O7 Gd2 O2 81.95(10) . .
O8 Gd2 O2 70.45(9) 2_656 .
O3 Gd2 O2 68.38(9) . .
O6 Gd2 O1 87.89(10) . 2_656
O7 Gd2 O1 108.04(10) . 2_656
O8 Gd2 O1 69.46(9) 2_656 2_656
O3 Gd2 O1 78.23(9) . 2_656
O2 Gd2 O1 133.82(9) . 2_656
O6 Gd2 N5 80.28(11) . .
O7 Gd2 N5 152.34(11) . .
O8 Gd2 N5 131.33(10) 2_656 .
O3 Gd2 N5 66.27(10) . .
O2 Gd2 N5 113.67(11) . .
O1 Gd2 N5 78.29(10) 2_656 .
O6 Gd2 N3 78.86(11) . .
O7 Gd2 N3 87.63(10) . .
O8 Gd2 N3 134.00(10) 2_656 .
O3 Gd2 N3 101.50(10) . .
O2 Gd2 N3 65.22(10) . .
O1 Gd2 N3 155.74(10) 2_656 .
N5 Gd2 N3 79.49(11) . .
O6 Gd2 Gd1 172.17(7) . .
O7 Gd2 Gd1 99.41(7) . .
O8 Gd2 Gd1 41.52(6) 2_656 .
O3 Gd2 Gd1 41.56(6) . .
O2 Gd2 Gd1 42.00(6) . .
O1 Gd2 Gd1 92.00(6) 2_656 .
N5 Gd2 Gd1 107.37(8) . .
N3 Gd2 Gd1 103.86(8) . .
O6 Gd2 Gd1 115.22(7) . 2_656
O7 Gd2 Gd1 93.44(7) . 2_656
O8 Gd2 Gd1 33.96(6) 2_656 2_656
O3 Gd2 Gd1 68.95(6) . 2_656
O2 Gd2 Gd1 100.66(6) . 2_656
O1 Gd2 Gd1 35.71(6) 2_656 2_656
N5 Gd2 Gd1 105.10(8) . 2_656
N3 Gd2 Gd1 165.58(8) . 2_656
Gd1 Gd2 Gd1 61.769(7) . 2_656
C14 S1 C11 91.0(3) . .
C29 S2 C26 91.7(3) . .
C8 O1 Gd1 117.8(2) . .
C8 O1 Gd2 126.9(2) . 2_656
Gd1 O1 Gd2 107.36(10) . 2_656
C23 O2 Gd2 122.6(3) . .
C23 O2 Gd1 136.7(3) . .
Gd2 O2 Gd1 96.87(9) . .
C38 O3 Gd2 119.4(3) . .
C38 O3 Gd1 141.8(3) . .
Gd2 O3 Gd1 97.57(9) . .
C52 O4 Gd1 136.3(3) . .
C54 O5 Gd1 135.0(3) . .
C67 O6 Gd2 136.2(3) . .
C69 O7 Gd2 136.0(3) . .
Gd2 O8 Gd1 112.13(10) 2_656 .
Gd2 O8 Gd1 98.12(9) 2_656 2_656
Gd1 O8 Gd1 108.27(10) . 2_656
Gd2 O8 H8 112.5 2_656 .
Gd1 O8 H8 112.5 . .
Gd1 O8 H8 112.5 2_656 .
C1 N1 C9 117.7(4) . .
C1 N1 Gd1 126.5(3) . .
C9 N1 Gd1 114.4(3) . .
C10 N2 C5 120.5(5) . .
C16 N3 C24 117.2(4) . .
C16 N3 Gd2 126.9(3) . .
C24 N3 Gd2 115.9(3) . .
C25 N4 C20 120.1(4) . .
C31 N5 C39 118.3(4) . .
C31 N5 Gd2 127.3(3) . .
C39 N5 Gd2 113.5(3) . .
C40' N6 C40 14(2) . .
C40' N6 C35 120.2(15) . .
C40 N6 C35 118.9(8) . .
N1 C1 C2 122.8(4) . .
N1 C1 H1A 118.6 . .
C2 C1 H1A 118.6 . .
C3 C2 C1 119.6(4) . .
C3 C2 H2A 120.2 . .
C1 C2 H2A 120.2 . .
C2 C3 C4 120.2(4) . .
C2 C3 H3A 119.9 . .
C4 C3 H3A 119.9 . .
C3 C4 C9 116.9(4) . .
C3 C4 C5 123.3(4) . .
C9 C4 C5 119.8(4) . .
C6 C5 N2 125.5(5) . .
C6 C5 C4 117.8(4) . .
N2 C5 C4 116.6(4) . .
C5 C6 C7 122.4(5) . .
C5 C6 H6A 118.8 . .
C7 C6 H6A 118.8 . .
C8 C7 C6 121.1(4) . .
C8 C7 H7A 119.4 . .
C6 C7 H7A 119.4 . .
O1 C8 C7 123.1(4) . .
O1 C8 C9 119.1(4) . .
C7 C8 C9 117.8(4) . .
N1 C9 C4 122.8(4) . .
N1 C9 C8 116.5(4) . .
C4 C9 C8 120.6(4) . .
N2 C10 C11 121.2(5) . .
N2 C10 H10A 119.4 . .
C11 C10 H10A 119.4 . .
C12 C11 C10 128.9(6) . .
C12 C11 S1 111.4(4) . .
C10 C11 S1 119.7(5) . .
C11 C12 C13 111.2(6) . .
C11 C12 C15 126.2(5) . .
C13 C12 C15 122.6(6) . .
C14 C13 C12 113.7(5) . .
C14 C13 H13A 123.1 . .
C12 C13 H13A 123.1 . .
C13 C14 S1 112.7(5) . .
C13 C14 H14 123.6 . .
S1 C14 H14 123.6 . .
C12 C15 H15A 109.5 . .
C12 C15 H15B 109.5 . .
H15A C15 H15B 109.5 . .
C12 C15 H15C 109.5 . .
H15A C15 H15C 109.5 . .
H15B C15 H15C 109.5 . .
N3 C16 C17 124.1(4) . .
N3 C16 H16A 117.9 . .
C17 C16 H16A 117.9 . .
C18 C17 C16 118.5(4) . .
C18 C17 H17A 120.8 . .
C16 C17 H17A 120.8 . .
C17 C18 C19 120.4(4) . .
C17 C18 H18A 119.8 . .
C19 C18 H18A 119.8 . .
C18 C19 C20 123.4(4) . .
C18 C19 C24 116.9(4) . .
C20 C19 C24 119.7(4) . .
C21 C20 C19 118.1(4) . .
C21 C20 N4 125.3(4) . .
C19 C20 N4 116.6(4) . .
C20 C21 C22 122.6(4) . .
C20 C21 H21A 118.7 . .
C22 C21 H21A 118.7 . .
C23 C22 C21 121.6(4) . .
C23 C22 H22A 119.2 . .
C21 C22 H22A 119.2 . .
O2 C23 C22 123.3(4) . .
O2 C23 C24 119.6(4) . .
C22 C23 C24 117.2(4) . .
N3 C24 C23 116.3(4) . .
N3 C24 C19 122.9(4) . .
C23 C24 C19 120.8(4) . .
N4 C25 C26 122.6(5) . .
N4 C25 H25A 118.7 . .
C26 C25 H25A 118.7 . .
C27 C26 C25 126.9(5) . .
C27 C26 S2 111.9(4) . .
C25 C26 S2 121.2(4) . .
C26 C27 C28 110.6(6) . .
C26 C27 C30 126.0(5) . .
C28 C27 C30 123.4(5) . .
C29 C28 C27 114.2(5) . .
C29 C28 H28A 122.9 . .
C27 C28 H28A 122.9 . .
C28 C29 S2 111.5(4) . .
C28 C29 H29 124.3 . .
S2 C29 H29 124.3 . .
C27 C30 H30A 109.5 . .
C27 C30 H30B 109.5 . .
H30A C30 H30B 109.5 . .
C27 C30 H30C 109.5 . .
H30A C30 H30C 109.5 . .
H30B C30 H30C 109.5 . .
N5 C31 C32 123.4(5) . .
N5 C31 H31A 118.3 . .
C32 C31 H31A 118.3 . .
C33 C32 C31 119.1(5) . .
C33 C32 H32A 120.5 . .
C31 C32 H32A 120.5 . .
C32 C33 C34 119.8(4) . .
C32 C33 H33A 120.1 . .
C34 C33 H33A 120.1 . .
C33 C34 C39 117.6(4) . .
C33 C34 C35 123.2(4) . .
C39 C34 C35 119.2(4) . .
C36 C35 N6 124.4(5) . .
C36 C35 C34 118.7(4) . .
N6 C35 C34 116.7(4) . .
C35 C36 C37 122.1(4) . .
C35 C36 H36A 119.0 . .
C37 C36 H36A 119.0 . .
C38 C37 C36 121.4(4) . .
C38 C37 H37A 119.3 . .
C36 C37 H37A 119.3 . .
O3 C38 C37 123.6(4) . .
O3 C38 C39 118.7(4) . .
C37 C38 C39 117.7(4) . .
N5 C39 C34 121.8(4) . .
N5 C39 C38 117.5(4) . .
C34 C39 C38 120.7(4) . .
C51 C46 C47 122.0(5) . .
C51 C46 H46A 119.0 . .
C47 C46 H46A 119.0 . .
C48 C47 C46 120.6(6) . .
C48 C47 H47A 119.7 . .
C46 C47 H47A 119.7 . .
C47 C48 C49 118.1(6) . .
C47 C48 H48A 120.9 . .
C49 C48 H48A 120.9 . .
C48 C49 C50 122.1(7) . .
C48 C49 H49A 118.9 . .
C50 C49 H49A 118.9 . .
C51 C50 C49 119.5(7) . .
C51 C50 H50A 120.2 . .
C49 C50 H50A 120.2 . .
C46 C51 C50 117.5(5) . .
C46 C51 C52 120.4(4) . .
C50 C51 C52 121.9(5) . .
O4 C52 C53 123.3(5) . .
O4 C52 C51 117.1(4) . .
C53 C52 C51 119.5(4) . .
C54 C53 C52 123.9(5) . .
C54 C53 H53A 118.0 . .
C52 C53 H53A 118.0 . .
O5 C54 C53 124.1(4) . .
O5 C54 C55 116.7(5) . .
C53 C54 C55 119.2(5) . .
C60 C55 C56 120.4(6) . .
C60 C55 C54 119.1(6) . .
C56 C55 C54 120.5(7) . .
C57 C56 C55 119.7(9) . .
C57 C56 H56A 120.2 . .
C55 C56 H56A 120.2 . .
C58 C57 C56 118.9(9) . .
C58 C57 H57A 120.5 . .
C56 C57 H57A 120.5 . .
C57 C58 C59 122.9(7) . .
C57 C58 H58A 118.6 . .
C59 C58 H58A 118.6 . .
C58 C59 C60 117.9(9) . .
C58 C59 H59A 121.0 . .
C60 C59 H59A 121.0 . .
C55 C60 C59 120.2(8) . .
C55 C60 H60A 119.9 . .
C59 C60 H60A 119.9 . .
C62 C61 C66 121.6(5) . .
C62 C61 H61A 119.2 . .
C66 C61 H61A 119.2 . .
C63 C62 C61 120.6(6) . .
C63 C62 H62A 119.7 . .
C61 C62 H62A 119.7 . .
C64 C63 C62 118.7(6) . .
C64 C63 H63A 120.7 . .
C62 C63 H63A 120.7 . .
C63 C64 C65 120.8(7) . .
C63 C64 H64A 119.6 . .
C65 C64 H64A 119.6 . .
C66 C65 C64 121.9(7) . .
C66 C65 H65A 119.0 . .
C64 C65 H65A 119.0 . .
C65 C66 C61 116.4(5) . .
C65 C66 C67 122.6(5) . .
C61 C66 C67 120.9(4) . .
O6 C67 C68 123.8(4) . .
O6 C67 C66 117.0(4) . .
C68 C67 C66 119.2(4) . .
C69 C68 C67 126.4(4) . .
C69 C68 H68A 116.8 . .
C67 C68 H68A 116.8 . .
O7 C69 C68 123.6(4) . .
O7 C69 C70 116.0(4) . .
C68 C69 C70 120.4(4) . .
C75 C70 C71 118.1(4) . .
C75 C70 C69 119.6(4) . .
C71 C70 C69 122.2(4) . .
C72 C71 C70 120.4(5) . .
C72 C71 H71A 119.8 . .
C70 C71 H71A 119.8 . .
C73 C72 C71 120.7(5) . .
C73 C72 H72A 119.6 . .
C71 C72 H72A 119.6 . .
C72 C73 C74 119.6(4) . .
C72 C73 H73A 120.2 . .
C74 C73 H73A 120.2 . .
C73 C74 C75 119.8(5) . .
C73 C74 H74A 120.1 . .
C75 C74 H74A 120.1 . .
C70 C75 C74 121.3(4) . .
C70 C75 H75A 119.3 . .
C74 C75 H75A 119.3 . .
C44 S3 C41 88.8(4) . .
N6 C40 C41 124.3(16) . .
N6 C40 H40A 117.9 . .
C41 C40 H40A 117.9 . .
C42 C41 C40 127.8(12) . .
C42 C41 S3 113.9(5) . .
C40 C41 S3 117.7(11) . .
C43 C42 C45 127.8(7) . .
C43 C42 C41 108.8(5) . .
C45 C42 C41 118.9(7) . .
C44 C43 C42 112.6(5) . .
C44 C43 H43 123.7 . .
C42 C43 H43 123.7 . .
C43 C44 S3 115.2(5) . .
C43 C44 H44 122.4 . .
S3 C44 H44 122.4 . .
C42 C45 H45A 109.5 . .
C42 C45 H45B 109.5 . .
H45A C45 H45B 109.5 . .
C42 C45 H45C 109.5 . .
H45A C45 H45C 109.5 . .
H45B C45 H45C 109.5 . .
C41' S3' C44' 86.3(6) . .
N6 C40' C41' 118(3) . .
N6 C40' H40B 121.1 . .
C41' C40' H40B 121.1 . .
C42' C41' C40' 124(2) . .
C42' C41' S3' 114.5(8) . .
C40' C41' S3' 119(2) . .
C41' C42' C45' 125.6(17) . .
C41' C42' C43' 108.6(8) . .
C45' C42' C43' 116.8(16) . .
C44' C43' C42' 110.1(7) . .
C44' C43' H43' 124.9 . .
C42' C43' H43' 124.9 . .
C43' C44' S3' 116.3(7) . .
C43' C44' H44' 121.8 . .
S3' C44' H44' 121.8 . .
C42' C45' H45D 109.5 . .
C42' C45' H45E 109.5 . .
H45D C45' H45E 109.5 . .
C42' C45' H45F 109.5 . .
H45D C45' H45F 109.5 . .
H45E C45' H45F 109.5 . .
N7 C76 C77 178.8(12) . .
C76 C77 H77A 109.5 . .
C76 C77 H77B 109.5 . .
H77A C77 H77B 109.5 . .
C76 C77 H77C 109.5 . .
H77A C77 H77C 109.5 . .
H77B C77 H77C 109.5 . .
N8 C78 C79 176.3(13) . .
C78 C79 H79A 109.5 . .
C78 C79 H79B 109.5 . .
H79A C79 H79B 109.5 . .
C78 C79 H79C 109.5 . .
H79A C79 H79C 109.5 . .
H79B C79 H79C 109.5 . .
N9 C80 C81 170(3) . .
Cl1 C82 Cl2 113.8(11) . .
Cl1 C82 H82A 108.8 . .
Cl2 C82 H82A 108.8 . .
Cl1 C82 H82B 108.8 . .
Cl2 C82 H82B 108.8 . .
H82A C82 H82B 107.7 . .

loop_
_geom_bond_atom_site_label_1
_geom_bond_atom_site_label_2
_geom_bond_distance
_geom_bond_site_symmetry_2
Gd1 O5 2.348(3) .
Gd1 O4 2.359(3) .
Gd1 O8 2.364(2) .
Gd1 O1 2.397(3) .
Gd1 O3 2.415(3) .
Gd1 O8 2.417(3) 2_656
Gd1 O2 2.433(3) .
Gd1 N1 2.553(3) .
Gd1 Gd2 3.6096(3) .
Gd1 Gd1 3.8741(4) 2_656
Gd1 Gd2 3.9199(3) 2_656
Gd2 O6 2.328(3) .
Gd2 O7 2.358(3) .
Gd2 O8 2.361(3) 2_656
Gd2 O3 2.383(3) .
Gd2 O2 2.391(3) .
Gd2 O1 2.468(3) 2_656
Gd2 N5 2.540(3) .
Gd2 N3 2.585(3) .
Gd2 Gd1 3.9199(3) 2_656
S1 C14 1.707(6) .
S1 C11 1.718(6) .
S2 C29 1.701(6) .
S2 C26 1.720(6) .
O1 C8 1.351(5) .
O1 Gd2 2.468(3) 2_656
O2 C23 1.324(5) .
O3 C38 1.325(5) .
O4 C52 1.265(5) .
O5 C54 1.272(6) .
O6 C67 1.281(5) .
O7 C69 1.276(5) .
O8 Gd2 2.361(3) 2_656
O8 Gd1 2.417(3) 2_656
O8 H8 1.0000 .
N1 C1 1.337(6) .
N1 C9 1.360(6) .
N2 C10 1.270(7) .
N2 C5 1.411(6) .
N3 C16 1.324(6) .
N3 C24 1.368(5) .
N4 C25 1.265(6) .
N4 C20 1.429(5) .
N5 C31 1.323(6) .
N5 C39 1.370(6) .
N6 C40' 1.22(5) .
N6 C40 1.31(2) .
N6 C35 1.411(6) .
C1 C2 1.404(6) .
C1 H1A 0.9500 .
C2 C3 1.352(7) .
C2 H2A 0.9500 .
C3 C4 1.403(7) .
C3 H3A 0.9500 .
C4 C9 1.422(6) .
C4 C5 1.429(7) .
C5 C6 1.385(7) .
C6 C7 1.409(6) .
C6 H6A 0.9500 .
C7 C8 1.380(6) .
C7 H7A 0.9500 .
C8 C9 1.438(6) .
C10 C11 1.453(7) .
C10 H10A 0.9500 .
C11 C12 1.369(8) .
C12 C13 1.417(8) .
C12 C15 1.495(10) .
C13 C14 1.312(9) .
C13 H13A 0.9500 .
C14 H14 0.9500 .
C15 H15A 0.9800 .
C15 H15B 0.9800 .
C15 H15C 0.9800 .
C16 C17 1.410(7) .
C16 H16A 0.9500 .
C17 C18 1.368(7) .
C17 H17A 0.9500 .
C18 C19 1.402(6) .
C18 H18A 0.9500 .
C19 C20 1.420(6) .
C19 C24 1.428(6) .
C20 C21 1.375(7) .
C21 C22 1.394(6) .
C21 H21A 0.9500 .
C22 C23 1.393(6) .
C22 H22A 0.9500 .
C23 C24 1.426(6) .
C25 C26 1.445(7) .
C25 H25A 0.9500 .
C26 C27 1.381(7) .
C27 C28 1.411(8) .
C27 C30 1.501(9) .
C28 C29 1.359(9) .
C28 H28A 0.9500 .
C29 H29 0.9500 .
C30 H30A 0.9800 .
C30 H30B 0.9800 .
C30 H30C 0.9800 .
C31 C32 1.406(7) .
C31 H31A 0.9500 .
C32 C33 1.364(7) .
C32 H32A 0.9500 .
C33 C34 1.408(7) .
C33 H33A 0.9500 .
C34 C39 1.424(6) .
C34 C35 1.425(7) .
C35 C36 1.368(7) .
C36 C37 1.400(6) .
C36 H36A 0.9500 .
C37 C38 1.386(6) .
C37 H37A 0.9500 .
C38 C39 1.425(6) .
C46 C51 1.374(7) .
C46 C47 1.385(7) .
C46 H46A 0.9500 .
C47 C48 1.352(8) .
C47 H47A 0.9500 .
C48 C49 1.373(11) .
C48 H48A 0.9500 .
C49 C50 1.387(10) .
C49 H49A 0.9500 .
C50 C51 1.387(8) .
C50 H50A 0.9500 .
C51 C52 1.487(7) .
C52 C53 1.401(7) .
C53 C54 1.388(8) .
C53 H53A 0.9500 .
C54 C55 1.501(7) .
C55 C60 1.385(10) .
C55 C56 1.411(10) .
C56 C57 1.394(9) .
C56 H56A 0.9500 .
C57 C58 1.385(15) .
C57 H57A 0.9500 .
C58 C59 1.386(14) .
C58 H58A 0.9500 .
C59 C60 1.416(9) .
C59 H59A 0.9500 .
C60 H60A 0.9500 .
C61 C62 1.378(7) .
C61 C66 1.386(7) .
C61 H61A 0.9500 .
C62 C63 1.362(9) .
C62 H62A 0.9500 .
C63 C64 1.357(10) .
C63 H63A 0.9500 .
C64 C65 1.378(10) .
C64 H64A 0.9500 .
C65 C66 1.368(8) .
C65 H65A 0.9500 .
C66 C67 1.493(7) .
C67 C68 1.395(6) .
C68 C69 1.390(6) .
C68 H68A 0.9500 .
C69 C70 1.501(6) .
C70 C75 1.379(7) .
C70 C71 1.402(6) .
C71 C72 1.391(7) .
C71 H71A 0.9500 .
C72 C73 1.368(7) .
C72 H72A 0.9500 .
C73 C74 1.385(7) .
C73 H73A 0.9500 .
C74 C75 1.392(6) .
C74 H74A 0.9500 .
C75 H75A 0.9500 .
S3 C44 1.708(9) .
S3 C41 1.732(9) .
C40 C41 1.462(11) .
C40 H40A 0.9500 .
C41 C42 1.448(10) .
C42 C43 1.396(11) .
C42 C45 1.446(8) .
C43 C44 1.391(12) .
C43 H43 0.9500 .
C44 H44 0.9500 .
C45 H45A 0.9800 .
C45 H45B 0.9800 .
C45 H45C 0.9800 .
S3' C41' 1.752(14) .
S3' C44' 1.758(14) .
C40' C41' 1.459(18) .
C40' H40B 0.9500 .
C41' C42' 1.382(15) .
C42' C45' 1.442(10) .
C42' C43' 1.467(18) .
C43' C44' 1.349(14) .
C43' H43' 0.9500 .
C44' H44' 0.9500 .
C45' H45D 0.9800 .
C45' H45E 0.9800 .
C45' H45F 0.9800 .
N7 C76 1.110(9) .
C76 C77 1.457(12) .
C77 H77A 0.9800 .
C77 H77B 0.9800 .
C77 H77C 0.9800 .
N8 C78 1.099(10) .
C78 C79 1.378(9) .
C79 H79A 0.9800 .
C79 H79B 0.9800 .
C79 H79C 0.9800 .
N9 C80 1.130(9) .
C80 C81 1.468(9) .
C81 H81A 0.9800 .
C81 H81B 0.9800 .
C81 H81C 0.9800 .
Cl1 C82 1.721(10) .
Cl2 C82 1.729(10) .
C82 H82A 0.9900 .
C82 H82B 0.9900 .

loop_
_geom_torsion_atom_site_label_1
_geom_torsion_atom_site_label_2
_geom_torsion_atom_site_label_3
_geom_torsion_atom_site_label_4
_geom_torsion
_geom_torsion_site_symmetry_1
_geom_torsion_site_symmetry_4
O5 Gd1 Gd2 O6 -104.5(5) . .
O4 Gd1 Gd2 O6 170.7(5) . .
O8 Gd1 Gd2 O6 91.9(5) . .
O1 Gd1 Gd2 O6 32.8(5) . .
O3 Gd1 Gd2 O6 158.7(5) . .
O8 Gd1 Gd2 O6 33.7(5) 2_656 .
O2 Gd1 Gd2 O6 -86.3(5) . .
N1 Gd1 Gd2 O6 -26.9(5) . .
Gd1 Gd1 Gd2 O6 69.2(5) 2_656 .
Gd2 Gd1 Gd2 O6 69.2(5) 2_656 .
O5 Gd1 Gd2 O7 -84.92(12) . .
O4 Gd1 Gd2 O7 -169.72(11) . .
O8 Gd1 Gd2 O7 111.50(10) . .
O1 Gd1 Gd2 O7 52.46(13) . .
O3 Gd1 Gd2 O7 178.34(12) . .
O8 Gd1 Gd2 O7 53.33(11) 2_656 .
O2 Gd1 Gd2 O7 -66.66(12) . .
N1 Gd1 Gd2 O7 -7.30(11) . .
Gd1 Gd1 Gd2 O7 88.85(7) 2_656 .
Gd2 Gd1 Gd2 O7 88.85(7) 2_656 .
O5 Gd1 Gd2 O8 -138.25(13) . 2_656
O4 Gd1 Gd2 O8 136.95(12) . 2_656
O8 Gd1 Gd2 O8 58.17(13) . 2_656
O1 Gd1 Gd2 O8 -0.87(13) . 2_656
O3 Gd1 Gd2 O8 125.01(13) . 2_656
O2 Gd1 Gd2 O8 -119.99(13) . 2_656
N1 Gd1 Gd2 O8 -60.63(12) . 2_656
Gd1 Gd1 Gd2 O8 35.53(9) 2_656 2_656
Gd2 Gd1 Gd2 O8 35.53(9) 2_656 2_656
O5 Gd1 Gd2 O3 96.74(14) . .
O4 Gd1 Gd2 O3 11.94(13) . .
O8 Gd1 Gd2 O3 -66.84(11) . .
O1 Gd1 Gd2 O3 -125.88(14) . .
O8 Gd1 Gd2 O3 -125.01(13) 2_656 .
O2 Gd1 Gd2 O3 115.00(14) . .
N1 Gd1 Gd2 O3 174.36(12) . .
Gd1 Gd1 Gd2 O3 -89.49(10) 2_656 .
Gd2 Gd1 Gd2 O3 -89.49(10) 2_656 .
O5 Gd1 Gd2 O2 -18.26(14) . .
O4 Gd1 Gd2 O2 -103.06(13) . .
O8 Gd1 Gd2 O2 178.16(12) . .
O1 Gd1 Gd2 O2 119.12(15) . .
O3 Gd1 Gd2 O2 -115.00(14) . .
O8 Gd1 Gd2 O2 119.99(13) 2_656 .
N1 Gd1 Gd2 O2 59.36(13) . .
Gd1 Gd1 Gd2 O2 155.52(10) 2_656 .
Gd2 Gd1 Gd2 O2 155.52(10) 2_656 .
O5 Gd1 Gd2 O1 166.43(12) . 2_656
O4 Gd1 Gd2 O1 81.63(10) . 2_656
O8 Gd1 Gd2 O1 2.85(9) . 2_656
O1 Gd1 Gd2 O1 -56.19(15) . 2_656
O3 Gd1 Gd2 O1 69.69(12) . 2_656
O8 Gd1 Gd2 O1 -55.32(11) 2_656 2_656
O2 Gd1 Gd2 O1 -175.31(12) . 2_656
N1 Gd1 Gd2 O1 -115.95(10) . 2_656
Gd1 Gd1 Gd2 O1 -19.80(6) 2_656 2_656
Gd2 Gd1 Gd2 O1 -19.80(6) 2_656 2_656
O5 Gd1 Gd2 N5 88.07(13) . .
O4 Gd1 Gd2 N5 3.27(12) . .
O8 Gd1 Gd2 N5 -75.51(10) . .
O1 Gd1 Gd2 N5 -134.55(13) . .
O3 Gd1 Gd2 N5 -8.67(13) . .
O8 Gd1 Gd2 N5 -133.68(12) 2_656 .
O2 Gd1 Gd2 N5 106.33(13) . .
N1 Gd1 Gd2 N5 165.69(11) . .
Gd1 Gd1 Gd2 N5 -98.15(8) 2_656 .
Gd2 Gd1 Gd2 N5 -98.15(8) 2_656 .
O5 Gd1 Gd2 N3 4.95(12) . .
O4 Gd1 Gd2 N3 -79.85(11) . .
O8 Gd1 Gd2 N3 -158.63(10) . .
O1 Gd1 Gd2 N3 142.33(13) . .
O3 Gd1 Gd2 N3 -91.79(12) . .
O8 Gd1 Gd2 N3 143.20(12) 2_656 .
O2 Gd1 Gd2 N3 23.21(13) . .
N1 Gd1 Gd2 N3 82.57(11) . .
Gd1 Gd1 Gd2 N3 178.72(8) 2_656 .
Gd2 Gd1 Gd2 N3 178.72(8) 2_656 .
O5 Gd1 Gd2 Gd1 -173.78(10) . 2_656
O4 Gd1 Gd2 Gd1 101.43(8) . 2_656
O8 Gd1 Gd2 Gd1 22.64(6) . 2_656
O1 Gd1 Gd2 Gd1 -36.40(10) . 2_656
O3 Gd1 Gd2 Gd1 89.49(10) . 2_656
O8 Gd1 Gd2 Gd1 -35.53(9) 2_656 2_656
O2 Gd1 Gd2 Gd1 -155.52(10) . 2_656
N1 Gd1 Gd2 Gd1 -96.15(8) . 2_656
Gd2 Gd1 Gd2 Gd1 0.0 2_656 2_656
O5 Gd1 O1 C8 54.2(3) . .
O4 Gd1 O1 C8 124.7(3) . .
O8 Gd1 O1 C8 -155.9(3) . .
O3 Gd1 O1 C8 -166.5(3) . .
O8 Gd1 O1 C8 -91.3(3) 2_656 .
O2 Gd1 O1 C8 -18.4(4) . .
N1 Gd1 O1 C8 -21.4(3) . .
Gd2 Gd1 O1 C8 -90.7(3) . .
Gd1 Gd1 O1 C8 -122.7(3) 2_656 .
Gd2 Gd1 O1 C8 -151.1(3) 2_656 .
O5 Gd1 O1 Gd2 -154.70(12) . 2_656
O4 Gd1 O1 Gd2 -84.12(11) . 2_656
O8 Gd1 O1 Gd2 -4.81(9) . 2_656
O3 Gd1 O1 Gd2 -15.4(2) . 2_656
O8 Gd1 O1 Gd2 59.88(12) 2_656 2_656
O2 Gd1 O1 Gd2 132.77(13) . 2_656
N1 Gd1 O1 Gd2 129.76(14) . 2_656
Gd2 Gd1 O1 Gd2 60.46(15) . 2_656
Gd1 Gd1 O1 Gd2 28.47(9) 2_656 2_656
O6 Gd2 O2 C23 -30.1(3) . .
O7 Gd2 O2 C23 -84.8(3) . .
O8 Gd2 O2 C23 -161.1(3) 2_656 .
O3 Gd2 O2 C23 121.1(3) . .
O1 Gd2 O2 C23 167.9(3) 2_656 .
N5 Gd2 O2 C23 71.3(3) . .
N3 Gd2 O2 C23 6.3(3) . .
Gd1 Gd2 O2 C23 161.4(3) . .
Gd1 Gd2 O2 C23 -176.8(3) 2_656 .
O6 Gd2 O2 Gd1 168.52(11) . .
O7 Gd2 O2 Gd1 113.82(11) . .
O8 Gd2 O2 Gd1 37.54(9) 2_656 .
O3 Gd2 O2 Gd1 -40.29(9) . .
O1 Gd2 O2 Gd1 6.50(17) 2_656 .
N5 Gd2 O2 Gd1 -90.02(12) . .
N3 Gd2 O2 Gd1 -155.08(13) . .
Gd1 Gd2 O2 Gd1 21.81(9) 2_656 .
O5 Gd1 O2 C23 7.6(4) . .
O4 Gd1 O2 C23 -54.4(4) . .
O8 Gd1 O2 C23 -159.4(3) . .
O1 Gd1 O2 C23 81.4(4) . .
O3 Gd1 O2 C23 -116.8(4) . .
O8 Gd1 O2 C23 166.2(4) 2_656 .
N1 Gd1 O2 C23 84.2(4) . .
Gd2 Gd1 O2 C23 -156.9(4) . .
Gd1 Gd1 O2 C23 -179.0(4) 2_656 .
Gd2 Gd1 O2 C23 151.9(3) 2_656 .
O5 Gd1 O2 Gd2 164.43(12) . .
O4 Gd1 O2 Gd2 102.48(12) . .
O8 Gd1 O2 Gd2 -2.52(16) . .
O1 Gd1 O2 Gd2 -121.72(13) . .
O3 Gd1 O2 Gd2 40.05(9) . .
O8 Gd1 O2 Gd2 -36.97(9) 2_656 .
N1 Gd1 O2 Gd2 -118.89(12) . .
Gd1 Gd1 O2 Gd2 -22.12(9) 2_656 .
Gd2 Gd1 O2 Gd2 -51.27(18) 2_656 .
O6 Gd2 O3 C38 -4.8(4) . .
O7 Gd2 O3 C38 167.6(2) . .
O8 Gd2 O3 C38 135.4(3) 2_656 .
O2 Gd2 O3 C38 -149.1(3) . .
O1 Gd2 O3 C38 63.4(3) 2_656 .
N5 Gd2 O3 C38 -18.9(3) . .
N3 Gd2 O3 C38 -91.9(3) . .
Gd1 Gd2 O3 C38 170.2(3) . .
Gd1 Gd2 O3 C38 99.4(3) 2_656 .
O6 Gd2 O3 Gd1 -174.98(13) . .
O7 Gd2 O3 Gd1 -2.60(19) . .
O8 Gd2 O3 Gd1 -34.80(8) 2_656 .
O2 Gd2 O3 Gd1 40.72(9) . .
O1 Gd2 O3 Gd1 -106.78(10) 2_656 .
N5 Gd2 O3 Gd1 170.96(13) . .
N3 Gd2 O3 Gd1 97.99(11) . .
Gd1 Gd2 O3 Gd1 -70.74(7) 2_656 .
O5 Gd1 O3 C38 86.1(4) . .
O4 Gd1 O3 C38 24.4(4) . .
O8 Gd1 O3 C38 -56.8(4) . .
O1 Gd1 O3 C38 -46.5(5) . .
O8 Gd1 O3 C38 -131.8(4) 2_656 .
O2 Gd1 O3 C38 153.6(4) . .
N1 Gd1 O3 C38 -174.5(4) . .
Gd2 Gd1 O3 C38 -166.1(4) . .
Gd1 Gd1 O3 C38 -94.1(4) 2_656 .
Gd2 Gd1 O3 C38 -56.4(4) 2_656 .
O5 Gd1 O3 Gd2 -107.80(11) . .
O4 Gd1 O3 Gd2 -169.57(11) . .
O8 Gd1 O3 Gd2 109.26(10) . .
O1 Gd1 O3 Gd2 119.52(15) . .
O8 Gd1 O3 Gd2 34.23(8) 2_656 .
O2 Gd1 O3 Gd2 -40.29(9) . .
N1 Gd1 O3 Gd2 -8.44(19) . .
Gd1 Gd1 O3 Gd2 71.95(7) 2_656 .
Gd2 Gd1 O3 Gd2 109.70(7) 2_656 .
O5 Gd1 O4 C52 -23.9(4) . .
O8 Gd1 O4 C52 178.5(5) . .
O1 Gd1 O4 C52 -110.9(4) . .
O3 Gd1 O4 C52 100.3(4) . .
O8 Gd1 O4 C52 139.0(4) 2_656 .
O2 Gd1 O4 C52 44.3(5) . .
N1 Gd1 O4 C52 -61.0(5) . .
Gd2 Gd1 O4 C52 92.4(4) . .
Gd1 Gd1 O4 C52 163.3(4) 2_656 .
Gd2 Gd1 O4 C52 -147.7(4) 2_656 .
O4 Gd1 O5 C54 27.7(4) . .
O8 Gd1 O5 C54 65.7(5) . .
O1 Gd1 O5 C54 116.9(4) . .
O3 Gd1 O5 C54 -39.3(4) . .
O8 Gd1 O5 C54 -134.3(4) 2_656 .
O2 Gd1 O5 C54 -98.6(4) . .
N1 Gd1 O5 C54 -176.8(4) . .
Gd2 Gd1 O5 C54 -86.6(4) . .
Gd1 Gd1 O5 C54 142.5(5) 2_656 .
Gd2 Gd1 O5 C54 99.7(4) 2_656 .
O7 Gd2 O6 C67 9.6(4) . .
O8 Gd2 O6 C67 59.5(4) 2_656 .
O3 Gd2 O6 C67 -175.4(4) . .
O2 Gd2 O6 C67 -47.9(5) . .
O1 Gd2 O6 C67 119.2(4) 2_656 .
N5 Gd2 O6 C67 -162.3(4) . .
N3 Gd2 O6 C67 -81.2(4) . .
Gd1 Gd2 O6 C67 29.9(8) . .
Gd1 Gd2 O6 C67 95.5(4) 2_656 .
O6 Gd2 O7 C69 -6.3(4) . .
O8 Gd2 O7 C69 -150.1(4) 2_656 .
O3 Gd2 O7 C69 178.2(3) . .
O2 Gd2 O7 C69 138.1(4) . .
O1 Gd2 O7 C69 -88.3(4) 2_656 .
N5 Gd2 O7 C69 11.0(5) . .
N3 Gd2 O7 C69 72.8(4) . .
Gd1 Gd2 O7 C69 176.4(4) . .
Gd1 Gd2 O7 C69 -121.6(4) 2_656 .
O5 Gd1 O8 Gd2 60.7(2) . 2_656
O4 Gd1 O8 Gd2 96.89(12) . 2_656
O1 Gd1 O8 Gd2 5.18(10) . 2_656
O3 Gd1 O8 Gd2 179.26(12) . 2_656
O8 Gd1 O8 Gd2 -107.15(14) 2_656 2_656
O2 Gd1 O8 Gd2 -140.90(11) . 2_656
N1 Gd1 O8 Gd2 -42.48(15) . 2_656
Gd2 Gd1 O8 Gd2 -142.56(9) . 2_656
Gd1 Gd1 O8 Gd2 -107.15(14) 2_656 2_656
O5 Gd1 O8 Gd1 167.86(14) . 2_656
O4 Gd1 O8 Gd1 -155.96(12) . 2_656
O1 Gd1 O8 Gd1 112.33(12) . 2_656
O3 Gd1 O8 Gd1 -73.59(10) . 2_656
O8 Gd1 O8 Gd1 0.0 2_656 2_656
O2 Gd1 O8 Gd1 -33.74(16) . 2_656
N1 Gd1 O8 Gd1 64.67(14) . 2_656
Gd2 Gd1 O8 Gd1 -35.41(9) . 2_656
Gd2 Gd1 O8 Gd1 107.15(14) 2_656 2_656
O5 Gd1 N1 C1 91.4(4) . .
O4 Gd1 N1 C1 127.4(3) . .
O8 Gd1 N1 C1 -126.3(3) . .
O1 Gd1 N1 C1 -175.9(4) . .
O3 Gd1 N1 C1 -24.1(4) . .
O8 Gd1 N1 C1 -64.9(4) 2_656 .
O2 Gd1 N1 C1 5.9(3) . .
Gd2 Gd1 N1 C1 -29.6(4) . .
Gd1 Gd1 N1 C1 -93.4(4) 2_656 .
Gd2 Gd1 N1 C1 -148.4(4) 2_656 .
O5 Gd1 N1 C9 -74.9(3) . .
O4 Gd1 N1 C9 -38.9(4) . .
O8 Gd1 N1 C9 67.4(3) . .
O1 Gd1 N1 C9 17.7(3) . .
O3 Gd1 N1 C9 169.6(2) . .
O8 Gd1 N1 C9 128.8(3) 2_656 .
O2 Gd1 N1 C9 -160.4(3) . .
Gd2 Gd1 N1 C9 164.1(3) . .
Gd1 Gd1 N1 C9 100.2(3) 2_656 .
Gd2 Gd1 N1 C9 45.3(3) 2_656 .
O6 Gd2 N3 C16 -27.5(4) . .
O7 Gd2 N3 C16 -100.9(4) . .
O8 Gd2 N3 C16 -166.5(3) 2_656 .
O3 Gd2 N3 C16 117.4(4) . .
O2 Gd2 N3 C16 176.9(4) . .
O1 Gd2 N3 C16 30.6(5) 2_656 .
N5 Gd2 N3 C16 54.5(4) . .
Gd1 Gd2 N3 C16 160.0(3) . .
Gd1 Gd2 N3 C16 164.5(3) 2_656 .
O6 Gd2 N3 C24 151.6(3) . .
O7 Gd2 N3 C24 78.3(3) . .
O8 Gd2 N3 C24 12.6(3) 2_656 .
O3 Gd2 N3 C24 -63.4(3) . .
O2 Gd2 N3 C24 -4.0(3) . .
O1 Gd2 N3 C24 -150.3(3) 2_656 .
N5 Gd2 N3 C24 -126.3(3) . .
Gd1 Gd2 N3 C24 -20.9(3) . .
Gd1 Gd2 N3 C24 -16.3(5) 2_656 .
O6 Gd2 N5 C31 12.6(4) . .
O7 Gd2 N5 C31 -4.2(5) . .
O8 Gd2 N5 C31 151.2(3) 2_656 .
O3 Gd2 N5 C31 -175.4(4) . .
O2 Gd2 N5 C31 -124.6(4) . .
O1 Gd2 N5 C31 102.4(4) 2_656 .
N3 Gd2 N5 C31 -67.8(4) . .
Gd1 Gd2 N5 C31 -169.1(4) . .
Gd1 Gd2 N5 C31 126.3(4) 2_656 .
O6 Gd2 N5 C39 -155.6(3) . .
O7 Gd2 N5 C39 -172.3(3) . .
O8 Gd2 N5 C39 -17.0(3) 2_656 .
O3 Gd2 N5 C39 16.4(3) . .
O2 Gd2 N5 C39 67.2(3) . .
O1 Gd2 N5 C39 -65.7(3) 2_656 .
N3 Gd2 N5 C39 124.1(3) . .
Gd1 Gd2 N5 C39 22.7(3) . .
Gd1 Gd2 N5 C39 -41.9(3) 2_656 .
C9 N1 C1 C2 -0.3(7) . .
Gd1 N1 C1 C2 -166.2(4) . .
N1 C1 C2 C3 0.9(8) . .
C1 C2 C3 C4 -0.8(8) . .
C2 C3 C4 C9 0.1(8) . .
C2 C3 C4 C5 179.3(5) . .
C10 N2 C5 C6 -26.5(9) . .
C10 N2 C5 C4 157.7(6) . .
C3 C4 C5 C6 -175.5(5) . .
C9 C4 C5 C6 3.6(8) . .
C3 C4 C5 N2 0.6(8) . .
C9 C4 C5 N2 179.8(5) . .
N2 C5 C6 C7 179.6(5) . .
C4 C5 C6 C7 -4.6(8) . .
C5 C6 C7 C8 0.3(8) . .
Gd1 O1 C8 C7 -156.5(4) . .
Gd2 O1 C8 C7 58.7(5) 2_656 .
Gd1 O1 C8 C9 24.2(5) . .
Gd2 O1 C8 C9 -120.7(4) 2_656 .
C6 C7 C8 O1 -174.4(4) . .
C6 C7 C8 C9 5.0(7) . .
C1 N1 C9 C4 -0.4(7) . .
Gd1 N1 C9 C4 167.2(4) . .
C1 N1 C9 C8 179.3(4) . .
Gd1 N1 C9 C8 -13.1(5) . .
C3 C4 C9 N1 0.5(7) . .
C5 C4 C9 N1 -178.7(4) . .
C3 C4 C9 C8 -179.2(4) . .
C5 C4 C9 C8 1.6(7) . .
O1 C8 C9 N1 -6.2(6) . .
C7 C8 C9 N1 174.4(4) . .
O1 C8 C9 C4 173.5(4) . .
C7 C8 C9 C4 -5.9(7) . .
C5 N2 C10 C11 175.0(6) . .
N2 C10 C11 C12 -178.6(7) . .
N2 C10 C11 S1 -2.0(9) . .
C14 S1 C11 C12 0.4(6) . .
C14 S1 C11 C10 -176.8(6) . .
C10 C11 C12 C13 175.9(6) . .
S1 C11 C12 C13 -1.0(7) . .
C10 C11 C12 C15 -4.5(12) . .
S1 C11 C12 C15 178.6(6) . .
C11 C12 C13 C14 1.3(9) . .
C15 C12 C13 C14 -178.3(7) . .
C12 C13 C14 S1 -1.0(9) . .
C11 S1 C14 C13 0.3(7) . .
C24 N3 C16 C17 1.3(7) . .
Gd2 N3 C16 C17 -179.5(4) . .
N3 C16 C17 C18 -3.4(8) . .
C16 C17 C18 C19 2.0(7) . .
C17 C18 C19 C20 -178.6(5) . .
C17 C18 C19 C24 1.0(7) . .
C18 C19 C20 C21 179.6(4) . .
C24 C19 C20 C21 0.0(6) . .
C18 C19 C20 N4 0.8(6) . .
C24 C19 C20 N4 -178.9(4) . .
C25 N4 C20 C21 7.1(7) . .
C25 N4 C20 C19 -174.1(4) . .
C19 C20 C21 C22 1.0(7) . .
N4 C20 C21 C22 179.8(4) . .
C20 C21 C22 C23 0.5(7) . .
Gd2 O2 C23 C22 170.7(3) . .
Gd1 O2 C23 C22 -36.9(6) . .
Gd2 O2 C23 C24 -8.1(5) . .
Gd1 O2 C23 C24 144.3(3) . .
C21 C22 C23 O2 178.3(4) . .
C21 C22 C23 C24 -2.9(6) . .
C16 N3 C24 C23 -178.9(4) . .
Gd2 N3 C24 C23 1.9(5) . .
C16 N3 C24 C19 2.0(6) . .
Gd2 N3 C24 C19 -177.2(3) . .
O2 C23 C24 N3 3.7(6) . .
C22 C23 C24 N3 -175.2(4) . .
O2 C23 C24 C19 -177.2(4) . .
C22 C23 C24 C19 3.9(6) . .
C18 C19 C24 N3 -3.1(6) . .
C20 C19 C24 N3 176.5(4) . .
C18 C19 C24 C23 177.8(4) . .
C20 C19 C24 C23 -2.5(6) . .
C20 N4 C25 C26 -177.3(5) . .
N4 C25 C26 C27 169.8(5) . .
N4 C25 C26 S2 -11.0(7) . .
C29 S2 C26 C27 -0.7(4) . .
C29 S2 C26 C25 180.0(5) . .
C25 C26 C27 C28 -179.6(5) . .
S2 C26 C27 C28 1.2(6) . .
C25 C26 C27 C30 1.0(10) . .
S2 C26 C27 C30 -178.2(5) . .
C26 C27 C28 C29 -1.2(8) . .
C30 C27 C28 C29 178.2(6) . .
C27 C28 C29 S2 0.7(7) . .
C26 S2 C29 C28 0.0(5) . .
C39 N5 C31 C32 0.2(7) . .
Gd2 N5 C31 C32 -167.5(4) . .
N5 C31 C32 C33 2.4(8) . .
C31 C32 C33 C34 -2.4(8) . .
C32 C33 C34 C39 0.1(7) . .
C32 C33 C34 C35 179.9(5) . .
C40' N6 C35 C36 45(2) . .
C40 N6 C35 C36 28.6(11) . .
C40' N6 C35 C34 -139(2) . .
C40 N6 C35 C34 -156.0(9) . .
C33 C34 C35 C36 177.5(5) . .
C39 C34 C35 C36 -2.7(7) . .
C33 C34 C35 N6 1.8(7) . .
C39 C34 C35 N6 -178.3(4) . .
N6 C35 C36 C37 176.2(5) . .
C34 C35 C36 C37 1.0(7) . .
C35 C36 C37 C38 0.3(7) . .
Gd2 O3 C38 C37 -161.5(3) . .
Gd1 O3 C38 C37 2.6(7) . .
Gd2 O3 C38 C39 19.7(5) . .
Gd1 O3 C38 C39 -176.2(3) . .
C36 C37 C38 O3 -178.7(4) . .
C36 C37 C38 C39 0.2(6) . .
C31 N5 C39 C34 -2.7(6) . .
Gd2 N5 C39 C34 166.6(3) . .
C31 N5 C39 C38 176.8(4) . .
Gd2 N5 C39 C38 -13.9(5) . .
C33 C34 C39 N5 2.6(6) . .
C35 C34 C39 N5 -177.3(4) . .
C33 C34 C39 C38 -176.9(4) . .
C35 C34 C39 C38 3.2(6) . .
O3 C38 C39 N5 -2.6(6) . .
C37 C38 C39 N5 178.5(4) . .
O3 C38 C39 C34 177.0(4) . .
C37 C38 C39 C34 -2.0(6) . .
C51 C46 C47 C48 0.8(10) . .
C46 C47 C48 C49 2.4(13) . .
C47 C48 C49 C50 -2.6(18) . .
C48 C49 C50 C51 -0.4(19) . .
C47 C46 C51 C50 -3.8(10) . .
C47 C46 C51 C52 -179.5(5) . .
C49 C50 C51 C46 3.5(14) . .
C49 C50 C51 C52 179.2(9) . .
Gd1 O4 C52 C53 15.0(8) . .
Gd1 O4 C52 C51 -167.6(3) . .
C46 C51 C52 O4 -24.7(8) . .
C50 C51 C52 O4 159.8(7) . .
C46 C51 C52 C53 152.8(6) . .
C50 C51 C52 C53 -22.7(10) . .
O4 C52 C53 C54 6.0(9) . .
C51 C52 C53 C54 -171.3(5) . .
Gd1 O5 C54 C53 -23.1(8) . .
Gd1 O5 C54 C55 158.9(3) . .
C52 C53 C54 O5 -2.1(9) . .
C52 C53 C54 C55 175.9(5) . .
O5 C54 C55 C60 22.8(7) . .
C53 C54 C55 C60 -155.3(6) . .
O5 C54 C55 C56 -156.3(5) . .
C53 C54 C55 C56 25.7(8) . .
C60 C55 C56 C57 -0.9(9) . .
C54 C55 C56 C57 178.1(6) . .
C55 C56 C57 C58 -0.2(11) . .
C56 C57 C58 C59 1.6(13) . .
C57 C58 C59 C60 -1.9(13) . .
C56 C55 C60 C59 0.6(9) . .
C54 C55 C60 C59 -178.4(5) . .
C58 C59 C60 C55 0.7(10) . .
C66 C61 C62 C63 0.5(9) . .
C61 C62 C63 C64 -0.8(13) . .
C62 C63 C64 C65 0.5(18) . .
C63 C64 C65 C66 0(2) . .
C64 C65 C66 C61 -0.6(15) . .
C64 C65 C66 C67 178.1(10) . .
C62 C61 C66 C65 0.2(10) . .
C62 C61 C66 C67 -178.5(5) . .
Gd2 O6 C67 C68 -11.4(7) . .
Gd2 O6 C67 C66 168.6(3) . .
C65 C66 C67 O6 -164.2(7) . .
C61 C66 C67 O6 14.3(7) . .
C65 C66 C67 C68 15.7(10) . .
C61 C66 C67 C68 -165.7(5) . .
O6 C67 C68 C69 5.2(8) . .
C66 C67 C68 C69 -174.8(5) . .
Gd2 O7 C69 C68 4.8(7) . .
Gd2 O7 C69 C70 -175.2(3) . .
C67 C68 C69 O7 -2.1(8) . .
C67 C68 C69 C70 177.9(5) . .
O7 C69 C70 C75 -6.9(6) . .
C68 C69 C70 C75 173.1(4) . .
O7 C69 C70 C71 172.0(4) . .
C68 C69 C70 C71 -7.9(7) . .
C75 C70 C71 C72 0.2(7) . .
C69 C70 C71 C72 -178.8(4) . .
C70 C71 C72 C73 0.4(8) . .
C71 C72 C73 C74 -0.8(8) . .
C72 C73 C74 C75 0.7(8) . .
C71 C70 C75 C74 -0.3(7) . .
C69 C70 C75 C74 178.7(4) . .
C73 C74 C75 C70 -0.1(8) . .
C40' N6 C40 C41 88(8) . .
C35 N6 C40 C41 -172.3(11) . .
N6 C40 C41 C42 177.9(11) . .
N6 C40 C41 S3 7.7(19) . .
C44 S3 C41 C42 5.4(8) . .
C44 S3 C41 C40 176.9(11) . .
C40 C41 C42 C43 -179.5(13) . .
S3 C41 C42 C43 -9.0(11) . .
C40 C41 C42 C45 22.4(17) . .
S3 C41 C42 C45 -167.1(8) . .
C45 C42 C43 C44 164.2(11) . .
C41 C42 C43 C44 8.6(13) . .
C42 C43 C44 S3 -5.0(15) . .
C41 S3 C44 C43 -0.3(10) . .
C40 N6 C40' C41' -86(8) . .
C35 N6 C40' C41' -175(2) . .
N6 C40' C41' C42' 162(3) . .
N6 C40' C41' S3' -37(4) . .
C44' S3' C41' C42' -17(2) . .
C44' S3' C41' C40' 180(3) . .
C40' C41' C42' C45' -30(4) . .
S3' C41' C42' C45' 168(2) . .
C40' C41' C42' C43' -176(3) . .
S3' C41' C42' C43' 23(2) . .
C41' C42' C43' C44' -17(3) . .
C45' C42' C43' C44' -166(2) . .
C42' C43' C44' S3' 4(3) . .
C41' S3' C44' C43' 7(2) . .
